data_1535126
loop_
_publ_author_name
'Stahl, K.'
'Balic-Zunic, T.'
'da Silva, F.'
'Berg, R.W.'
'Eriksen, K.M.'
'Fehrmann, R.'

_publ_section_title
;
 The crystal structure determinations and refinements of K2 S2 O7, K Na S2
 O7, and Na2 S2 O7 from X-ray powder diffraction and single-crystal data
;
_journal_name_full 'Journal of Solid State Chemistry'
_journal_page_first 1697
_journal_page_last 1704
_journal_volume 178
_journal_year 2005
_chemical_formula_sum 'K2 O7 S2'
_chemical_name_systematic 'K2 S2 O7'
_space_group_IT_number 15
_symmetry_space_group_name_Hall '-C 2yc'
_symmetry_space_group_name_H-M 'C 1 2/c 1'
_cell_angle_alpha 90
_cell_angle_beta 93.0792
_cell_angle_gamma 90
_cell_formula_units_Z 4
_cell_length_a 12.3653
_cell_length_b 7.3122
_cell_length_c 7.2868
_cell_volume 657.903
_citation_journal_id_ASTM JSSCBI
_cod_data_source_file Stahl_JSSCBI_2005_1872.cif
_cod_data_source_block K2O7S2
_cod_original_cell_volume 657.9034
_cod_database_code 1535126

loop_
_symmetry_equiv_pos_as_xyz
x,y,z
-x,y,-z+1/2
-x,-y,-z
x,-y,z-1/2
x+1/2,y+1/2,z
-x+1/2,y+1/2,-z+1/2
-x+1/2,-y+1/2,-z
x+1/2,-y+1/2,z-1/2

loop_
_atom_site_label
_atom_site_type_symbol
_atom_site_fract_x
_atom_site_fract_y
_atom_site_fract_z
_atom_site_occupancy
_atom_site_U_iso_or_equiv
O2 O-2 0.3572 0.295 0.7751 1 0.0
S1 S+6 0.3961 0.1838 0.6389 1 0.0
O4 O-2 0.5 0.0812 0.75 1 0.0
O3 O-2 0.3374 0.0118 0.5791 1 0.0
K1 K+1 0.3551 0.6545 0.644 1 0.0
O1 O-2 0.439 0.2826 0.4921 1 0.0
